data_2243328
loop_
_publ_author_name
'Zazouli, Sofia'
'Chigr, Mohammed'
'Jouaiti, Ahmed'
'Kyritsakas, Nathalie'
'Ketatni, El Mostafa'

_publ_section_title
;
 Crystal structure and Hirshfeld surface analysis of
 3,4-dihydro-2<i>H</i>-anthra[1,2-<i>b</i>][1,4]dioxepine-8,13-dione
;
_journal_coeditor_code HB7899
_journal_issue 4
_journal_name_full 'Acta Crystallographica Section E'
_journal_page_first 576
_journal_page_last 580
_journal_paper_doi 10.1107/S2056989020003965
_journal_volume 76
_journal_year 2020
_chemical_formula_iupac 'C17 H12 O4'
_chemical_formula_moiety 'C17 H12 O4'
_chemical_formula_sum 'C17 H12 O4'
_chemical_formula_weight 280.27
_chemical_name_systematic
;
3,4-Dihydro-2<i>H</i>-anthra[1,2-<i>b</i>][1,4]dioxepine-8,13-dione
;
_space_group_crystal_system monoclinic
_space_group_IT_number 14
_space_group_name_Hall '-P 2yn'
_space_group_name_H-M_alt 'P 1 21/n 1'
_atom_sites_solution_hydrogens geom
_atom_sites_solution_primary dual
_audit_creation_method SHELXL-2018/3
_cell_angle_alpha 90
_cell_angle_beta 95.941(2)
_cell_angle_gamma 90
_cell_formula_units_Z 4
_cell_length_a 4.2951(2)
_cell_length_b 16.7714(9)
_cell_length_c 18.0537(11)
_cell_measurement_reflns_used 3436
_cell_measurement_temperature 173(2)
_cell_measurement_theta_max 29.692
_cell_measurement_theta_min 2.429
_cell_volume 1293.51(12)
_computing_cell_refinement
;
SAINT (Bruker, 2012)
;
_computing_data_collection
;
APEX2 (Bruker, 2012)
;
_computing_data_reduction
;
SAINT (Bruker, 2012)
;
_computing_molecular_graphics
;
ORTEP-3 for Windows (Farrugia, 2012) and DIAMOND (Brandenburg et al.,
2012)
;
_computing_publication_material
;
PLATON (Spek, 2020) and publCIF (Westrip, 2010)
;
_computing_structure_refinement
;
<i>SHELXL2018/3</i> (Sheldrick, 2015<i>b</i>)
;
_computing_structure_solution
;
<i>SHELXT2014/5</i> (Sheldrick, 2015<i>a</i>)
;
_diffrn_ambient_temperature 173(2)
_diffrn_measured_fraction_theta_full 0.963
_diffrn_measured_fraction_theta_max 0.942
_diffrn_measurement_device_type 'Bruker APEXII CCD'
_diffrn_measurement_method '\f and \w scans'
_diffrn_radiation_type MoK\a
_diffrn_radiation_wavelength 0.71073
_diffrn_reflns_av_R_equivalents 0.0435
_diffrn_reflns_av_unetI/netI 0.0345
_diffrn_reflns_limit_h_max 4
_diffrn_reflns_limit_h_min -5
_diffrn_reflns_limit_k_max 23
_diffrn_reflns_limit_k_min -23
_diffrn_reflns_limit_l_max 25
_diffrn_reflns_limit_l_min -24
_diffrn_reflns_number 19692
_diffrn_reflns_theta_full 25.242
_diffrn_reflns_theta_max 29.692
_diffrn_reflns_theta_min 2.429
_exptl_absorpt_coefficient_mu 0.103
_exptl_absorpt_correction_T_max 0.990
_exptl_absorpt_correction_T_min 0.988
_exptl_absorpt_correction_type multi-scan
_exptl_absorpt_process_details
;
(SADABS; Bruker, 2012)
;
_exptl_crystal_colour colorless
_exptl_crystal_density_diffrn 1.439
_exptl_crystal_description prism
_exptl_crystal_F_000 584
_exptl_crystal_size_max 0.120
_exptl_crystal_size_mid 0.100
_exptl_crystal_size_min 0.100
_refine_diff_density_max 0.412
_refine_diff_density_min -0.316
_refine_ls_extinction_method none
_refine_ls_goodness_of_fit_ref 1.025
_refine_ls_hydrogen_treatment constr
_refine_ls_matrix_type full
_refine_ls_number_parameters 190
_refine_ls_number_reflns 3436
_refine_ls_number_restraints 0
_refine_ls_restrained_S_all 1.025
_refine_ls_R_factor_all 0.0895
_refine_ls_R_factor_gt 0.0550
_refine_ls_shift/su_max 0.000
_refine_ls_shift/su_mean 0.000
_refine_ls_structure_factor_coef Fsqd
_refine_ls_weighting_details 'w=1/[\s^2^(Fo^2^)+(0.0548P)^2^+0.8849P] where P=(Fo^2^+2Fc^2^)/3'
_refine_ls_weighting_scheme calc
_refine_ls_wR_factor_gt 0.1288
_refine_ls_wR_factor_ref 0.1493
_reflns_number_gt 2309
_reflns_number_total 3436
_reflns_threshold_expression 'I > 2\s(I)'
_cod_data_source_file hb7899sup1.cif
_cod_data_source_block I
_cod_original_sg_symbol_H-M 'P 21/n'
_cod_database_code 2243328
_shelx_space_group_comment
;
The symmetry employed for this shelxl refinement is uniquely defined
by the following loop, which should always be used as a source of
symmetry information in preference to the above space-group names.
They are only intended as comments.
;
_shelx_estimated_absorpt_t_min 0.988
_shelx_estimated_absorpt_t_max 0.990

loop_
_space_group_symop_operation_xyz
'x, y, z'
'-x+1/2, y+1/2, -z+1/2'
'-x, -y, -z'
'x-1/2, -y-1/2, z-1/2'

loop_
_atom_site_type_symbol
_atom_site_label
_atom_site_fract_x
_atom_site_fract_y
_atom_site_fract_z
_atom_site_U_iso_or_equiv
_atom_site_adp_type
_atom_site_calc_flag
_atom_site_occupancy
_atom_site_disorder_assembly
_atom_site_disorder_group
O O1 -0.2635(5) 0.49906(10) 0.64736(8) 0.0546(5) Uani d 1 . .
O O2 0.1717(4) 0.34277(9) 0.89646(7) 0.0449(4) Uani d 1 . .
O O3 0.0471(3) 0.40325(8) 0.56747(6) 0.0293(3) Uani d 1 . .
O O4 0.4204(4) 0.25897(8) 0.56830(7) 0.0356(3) Uani d 1 . .
C C1 0.3367(5) 0.29496(11) 0.63141(10) 0.0274(4) Uani d 1 . .
C C2 0.4523(5) 0.26018(11) 0.69817(11) 0.0321(4) Uani d 1 . .
H H2 0.590316 0.215932 0.697909 0.038 Uiso calc 1 . .
C C3 0.3704(5) 0.28874(11) 0.76486(10) 0.0302(4) Uani d 1 . .
H H3 0.451085 0.264092 0.810209 0.036 Uiso calc 1 . .
C C4 0.1701(4) 0.35347(10) 0.76600(9) 0.0244(4) Uani d 1 . .
C C5 0.0822(5) 0.37964(11) 0.83960(10) 0.0285(4) Uani d 1 . .
C C6 -0.1143(5) 0.45162(10) 0.84226(9) 0.0269(4) Uani d 1 . .
C C7 -0.1904(5) 0.47948(12) 0.91105(10) 0.0351(5) Uani d 1 . .
H H7 -0.121046 0.451264 0.955331 0.042 Uiso calc 1 . .
C C8 -0.3662(6) 0.54788(13) 0.91472(11) 0.0407(5) Uani d 1 . .
H H8 -0.413992 0.567394 0.961621 0.049 Uiso calc 1 . .
C C9 -0.4731(5) 0.58819(12) 0.85004(11) 0.0377(5) Uani d 1 . .
H H9 -0.595642 0.635045 0.852781 0.045 Uiso calc 1 . .
C C10 -0.4023(5) 0.56056(11) 0.78134(11) 0.0308(4) Uani d 1 . .
H H10 -0.478159 0.588130 0.737151 0.037 Uiso calc 1 . .
C C11 -0.2198(4) 0.49227(10) 0.77718(9) 0.0248(4) Uani d 1 . .
C C12 -0.1467(5) 0.46397(10) 0.70231(9) 0.0271(4) Uani d 1 . .
C C13 0.0595(4) 0.39292(10) 0.69919(9) 0.0227(4) Uani d 1 . .
C C14 0.1495(4) 0.36425(10) 0.63107(9) 0.0238(4) Uani d 1 . .
C C15 0.2543(5) 0.40456(12) 0.50847(10) 0.0331(4) Uani d 1 . .
H H15A 0.474823 0.405280 0.530766 0.040 Uiso calc 1 . .
H H15B 0.216063 0.453607 0.478396 0.040 Uiso calc 1 . .
C C16 0.1997(6) 0.33217(13) 0.45871(11) 0.0389(5) Uani d 1 . .
H H16A 0.001584 0.338786 0.426047 0.047 Uiso calc 1 . .
H H16B 0.372274 0.327239 0.426649 0.047 Uiso calc 1 . .
C C17 0.1829(6) 0.25735(13) 0.50493(11) 0.0384(5) Uani d 1 . .
H H17A -0.026930 0.253140 0.522692 0.046 Uiso calc 1 . .
H H17B 0.214839 0.210027 0.473818 0.046 Uiso calc 1 . .

loop_
_atom_site_aniso_label
_atom_site_aniso_U_11
_atom_site_aniso_U_22
_atom_site_aniso_U_33
_atom_site_aniso_U_12
_atom_site_aniso_U_13
_atom_site_aniso_U_23
O1 0.0835(14) 0.0550(10) 0.0254(7) 0.0370(9) 0.0062(8) 0.0053(6)
O2 0.0590(12) 0.0499(9) 0.0257(7) 0.0106(8) 0.0036(7) 0.0110(6)
O3 0.0301(8) 0.0378(7) 0.0201(6) 0.0062(6) 0.0029(5) 0.0009(5)
O4 0.0345(9) 0.0386(8) 0.0346(7) 0.0062(6) 0.0078(6) -0.0075(6)
C1 0.0248(10) 0.0272(9) 0.0307(9) -0.0022(7) 0.0053(7) -0.0040(7)
C2 0.0296(11) 0.0267(9) 0.0394(10) 0.0036(7) 0.0010(8) 0.0015(7)
C3 0.0297(11) 0.0283(9) 0.0313(9) 0.0005(7) -0.0030(8) 0.0054(7)
C4 0.0245(10) 0.0230(8) 0.0252(8) -0.0033(7) 0.0002(7) 0.0022(6)
C5 0.0314(11) 0.0298(9) 0.0237(8) -0.0042(7) 0.0002(7) 0.0022(7)
C6 0.0309(11) 0.0278(8) 0.0220(8) -0.0070(7) 0.0025(7) -0.0014(6)
C7 0.0445(14) 0.0376(10) 0.0238(9) -0.0053(9) 0.0064(8) -0.0010(7)
C8 0.0538(16) 0.0407(11) 0.0295(10) -0.0035(10) 0.0143(9) -0.0078(8)
C9 0.0429(14) 0.0317(10) 0.0402(11) 0.0007(9) 0.0126(9) -0.0054(8)
C10 0.0342(12) 0.0264(9) 0.0322(9) -0.0008(7) 0.0054(8) -0.0002(7)
C11 0.0274(10) 0.0233(8) 0.0239(8) -0.0051(7) 0.0027(7) -0.0011(6)
C12 0.0304(11) 0.0274(9) 0.0234(8) 0.0015(7) 0.0015(7) 0.0006(6)
C13 0.0233(10) 0.0213(8) 0.0231(8) -0.0039(6) 0.0010(6) 0.0006(6)
C14 0.0218(10) 0.0255(8) 0.0236(8) -0.0033(7) 0.0005(7) -0.0003(6)
C15 0.0353(12) 0.0407(11) 0.0246(9) 0.0002(8) 0.0085(8) 0.0014(7)
C16 0.0396(14) 0.0525(12) 0.0256(9) 0.0027(10) 0.0080(8) -0.0079(8)
C17 0.0376(13) 0.0428(11) 0.0357(10) -0.0027(9) 0.0078(9) -0.0145(8)

loop_
_atom_type_symbol
_atom_type_description
_atom_type_scat_dispersion_real
_atom_type_scat_dispersion_imag
_atom_type_scat_source
C C 0.0033 0.0016 'International Tables Vol C Tables 4.2.6.8 and 6.1.1.4'
H H 0.0000 0.0000 'International Tables Vol C Tables 4.2.6.8 and 6.1.1.4'
O O 0.0106 0.0060 'International Tables Vol C Tables 4.2.6.8 and 6.1.1.4'

loop_
_geom_angle_atom_site_label_1
_geom_angle_atom_site_label_2
_geom_angle_atom_site_label_3
_geom_angle_site_symmetry_1
_geom_angle_site_symmetry_3
_geom_angle
_geom_angle_publ_flag
C14 O3 C15 . . 117.23(15) ?
C1 O4 C17 . . 116.12(16) ?
O4 C1 C2 . . 115.92(17) ?
O4 C1 C14 . . 123.85(16) ?
C2 C1 C14 . . 120.22(16) ?
C3 C2 C1 . . 120.95(18) ?
C3 C2 H2 . . 119.5 ?
C1 C2 H2 . . 119.5 ?
C2 C3 C4 . . 120.08(17) ?
C2 C3 H3 . . 120.0 ?
C4 C3 H3 . . 120.0 ?
C3 C4 C13 . . 120.52(16) ?
C3 C4 C5 . . 117.40(15) ?
C13 C4 C5 . . 122.07(16) ?
O2 C5 C6 . . 121.06(17) ?
O2 C5 C4 . . 120.92(18) ?
C6 C5 C4 . . 118.02(15) ?
C11 C6 C7 . . 120.04(18) ?
C11 C6 C5 . . 120.65(16) ?
C7 C6 C5 . . 119.31(16) ?
C8 C7 C6 . . 120.04(18) ?
C8 C7 H7 . . 120.0 ?
C6 C7 H7 . . 120.0 ?
C7 C8 C9 . . 120.06(18) ?
C7 C8 H8 . . 120.0 ?
C9 C8 H8 . . 120.0 ?
C8 C9 C10 . . 120.42(19) ?
C8 C9 H9 . . 119.8 ?
C10 C9 H9 . . 119.8 ?
C9 C10 C11 . . 119.94(18) ?
C9 C10 H10 . . 120.0 ?
C11 C10 H10 . . 120.0 ?
C6 C11 C10 . . 119.49(16) ?
C6 C11 C12 . . 121.76(16) ?
C10 C11 C12 . . 118.75(15) ?
O1 C12 C13 . . 123.57(16) ?
O1 C12 C11 . . 118.43(17) ?
C13 C12 C11 . . 117.99(14) ?
C14 C13 C4 . . 119.06(16) ?
C14 C13 C12 . . 121.55(15) ?
C4 C13 C12 . . 119.39(15) ?
O3 C14 C13 . . 118.68(15) ?
O3 C14 C1 . . 122.38(15) ?
C13 C14 C1 . . 118.92(15) ?
O3 C15 C16 . . 110.66(16) ?
O3 C15 H15A . . 109.5 ?
C16 C15 H15A . . 109.5 ?
O3 C15 H15B . . 109.5 ?
C16 C15 H15B . . 109.5 ?
H15A C15 H15B . . 108.1 ?
C17 C16 C15 . . 110.55(16) ?
C17 C16 H16A . . 109.5 ?
C15 C16 H16A . . 109.5 ?
C17 C16 H16B . . 109.5 ?
C15 C16 H16B . . 109.5 ?
H16A C16 H16B . . 108.1 ?
O4 C17 C16 . . 110.46(18) ?
O4 C17 H17A . . 109.6 ?
C16 C17 H17A . . 109.6 ?
O4 C17 H17B . . 109.6 ?
C16 C17 H17B . . 109.6 ?
H17A C17 H17B . . 108.1 ?

loop_
_geom_bond_atom_site_label_1
_geom_bond_atom_site_label_2
_geom_bond_site_symmetry_2
_geom_bond_distance
_geom_bond_publ_flag
O1 C12 . 1.216(2) ?
O2 C5 . 1.226(2) ?
O3 C14 . 1.355(2) ?
O3 C15 . 1.457(2) ?
O4 C1 . 1.370(2) ?
O4 C17 . 1.452(3) ?
C1 C2 . 1.384(3) ?
C1 C14 . 1.413(3) ?
C2 C3 . 1.375(3) ?
C2 H2 . 0.9500 ?
C3 C4 . 1.387(3) ?
C3 H3 . 0.9500 ?
C4 C13 . 1.414(2) ?
C4 C5 . 1.485(2) ?
C5 C6 . 1.477(3) ?
C6 C11 . 1.393(2) ?
C6 C7 . 1.397(2) ?
C7 C8 . 1.379(3) ?
C7 H7 . 0.9500 ?
C8 C9 . 1.386(3) ?
C8 H8 . 0.9500 ?
C9 C10 . 1.387(3) ?
C9 H9 . 0.9500 ?
C10 C11 . 1.394(3) ?
C10 H10 . 0.9500 ?
C11 C12 . 1.496(2) ?
C12 C13 . 1.489(2) ?
C13 C14 . 1.411(2) ?
C15 C16 . 1.514(3) ?
C15 H15A . 0.9900 ?
C15 H15B . 0.9900 ?
C16 C17 . 1.513(3) ?
C16 H16A . 0.9900 ?
C16 H16B . 0.9900 ?
C17 H17A . 0.9900 ?
C17 H17B . 0.9900 ?

loop_
_geom_hbond_atom_site_label_D
_geom_hbond_atom_site_label_H
_geom_hbond_atom_site_label_A
_geom_hbond_site_symmetry_A
_geom_hbond_distance_DH
_geom_hbond_distance_HA
_geom_hbond_distance_DA
_geom_hbond_angle_DHA
_geom_hbond_publ_flag
C15 H15B O1 3_566 0.99 2.43 3.248(2) 139 yes
C15 H15A O3 1_655 0.99 2.48 3.461(3) 171 yes
C17 H17A O4 1_455 0.99 2.59 3.580(3) 174 yes

_cod_database_fobs_code 2243328
